data_4130788
loop_
_publ_author_name
'Ji, Pengfei'
'Manna, Kuntal'
'Lin, Zekai'
'Urban, Ania'
'Greene, Francis X.'
'Lan, Guangxu'
'Lin, Wenbin'

_publ_section_title
;
 Single-Site Cobalt Catalysts at New Zr8(\m2-O)8(\m2-OH)4 Metal-Organic
 Framework Nodes for Highly Active Hydrogenation of Alkenes, Imines,
 Carbonyls, and Heterocycles.
;
_journal_issue 37
_journal_name_full 'Journal of the American Chemical Society'
_journal_page_first 12234
_journal_page_last 12242
_journal_paper_doi 10.1021/jacs.6b06759
_journal_volume 138
_journal_year 2016
_chemical_formula_moiety '0(C1272 H576 O264 Zr52)'
_chemical_formula_sum 'C1.17 H0.53 O0.24 Zr0.05'
_chemical_formula_weight 22.90
_space_group_crystal_system cubic
_space_group_IT_number 223
_space_group_name_Hall '-P 4n 2 3'
_space_group_name_H-M_alt 'P m -3 n'
_atom_sites_solution_hydrogens geom
_audit_creation_date 2016-06-20
_audit_creation_method
;
Olex2 1.2
(compiled 2016.02.19 svn.r3266 for OlexSys, GUI svn.r5155)
;
_cell_angle_alpha 90
_cell_angle_beta 90
_cell_angle_gamma 90
_cell_formula_units_Z 1084
_cell_length_a 41.512(4)
_cell_length_b 41.512(4)
_cell_length_c 41.512(4)
_cell_measurement_reflns_used 3755
_cell_measurement_temperature 100(2)
_cell_measurement_theta_max 9.1658
_cell_measurement_theta_min 2.2463
_cell_volume 71535(12)
_computing_molecular_graphics 'Olex2 (Dolomanov et al., 2009)'
_computing_publication_material 'Olex2 (Dolomanov et al., 2009)'
_computing_structure_refinement 'XL (Sheldrick, 2008)'
_diffrn_ambient_temperature 100.2
_diffrn_measured_fraction_theta_full 0.997
_diffrn_measured_fraction_theta_max 0.994
_diffrn_measurement_device_type 'synchrotron, beamline 15-ID, APEX2 detector'
_diffrn_measurement_method 'phi scans'
_diffrn_radiation_type 'synchrotron radiation'
_diffrn_radiation_wavelength 0.41328
_diffrn_reflns_av_R_equivalents 0.2571
_diffrn_reflns_av_unetI/netI 0.1955
_diffrn_reflns_Laue_measured_fraction_full 0.997
_diffrn_reflns_Laue_measured_fraction_max 0.994
_diffrn_reflns_limit_h_max 50
_diffrn_reflns_limit_h_min -44
_diffrn_reflns_limit_k_max 51
_diffrn_reflns_limit_k_min -36
_diffrn_reflns_limit_l_max 46
_diffrn_reflns_limit_l_min -50
_diffrn_reflns_number 419963
_diffrn_reflns_point_group_measured_fraction_full 0.997
_diffrn_reflns_point_group_measured_fraction_max 0.994
_diffrn_reflns_theta_full 26.000
_diffrn_reflns_theta_max 26.396
_diffrn_reflns_theta_min 1.097
_diffrn_source 'synchrotron radiation'
_exptl_absorpt_coefficient_mu 0.212
_exptl_crystal_colour colorless
_exptl_crystal_density_diffrn 0.576
_exptl_crystal_description cube
_exptl_crystal_F_000 12400
_refine_diff_density_max 0.667
_refine_diff_density_min -1.459
_refine_diff_density_rms 0.117
_refine_ls_extinction_method none
_refine_ls_goodness_of_fit_ref 1.122
_refine_ls_hydrogen_treatment constr
_refine_ls_matrix_type full
_refine_ls_number_parameters 298
_refine_ls_number_reflns 12692
_refine_ls_number_restraints 621
_refine_ls_restrained_S_all 1.130
_refine_ls_R_factor_all 0.2586
_refine_ls_R_factor_gt 0.1276
_refine_ls_shift/su_max 0.001
_refine_ls_shift/su_mean 0.000
_refine_ls_structure_factor_coef Fsqd
_refine_ls_weighting_details 'w=1/[\s^2^(Fo^2^)+(0.1719P)^2^] where P=(Fo^2^+2Fc^2^)/3'
_refine_ls_weighting_scheme calc
_refine_ls_wR_factor_gt 0.3136
_refine_ls_wR_factor_ref 0.3628
_reflns_Friedel_coverage 0.000
_reflns_number_gt 6116
_reflns_number_total 12692
_reflns_threshold_expression 'I > 2\s(I)'
_cod_data_source_file ja6b06759_si_002.cif
_cod_data_source_block final
_cod_original_cell_volume 71534(19)
_cod_database_code 4130788
_shelxl_version_number 2013-4
_shelx_space_group_comment
;
The symmetry employed for this shelxl refinement is uniquely defined
by the following loop, which should always be used as a source of
symmetry information in preference to the above space-group names.
They are only intended as comments.
;
_olex2_refinement_description
;
1. Fixed Uiso
 At 1.2 times of:
  All C(H) groups
2. Restrained distances
 C8-C20
 1.468 with sigma of 0.02
3. Restrained planarity
 C3, C10, C5AA, C8AA, C4
 with sigma of 0.1
 C1BA, C6AA, C7, C2AA, C9, C12
 with sigma of 0.1
 C00B, C3AA, C00G, C00J
 with sigma of 0.1
 C2, C20, C9AA, C19
 with sigma of 0.1
 C0AA, C13, C17, C1
 with sigma of 0.1
4. Rigid bond restraints
 All non-hydrogen atoms
 with sigma for 1-2 distances of 0.01 and sigma for 1-3 distances of 0.01
5. Uiso/Uaniso restraints and constraints
All non-hydrogen atoms have similar U: within 2A with sigma of 0.04 and sigma
for terminal atoms of 0.08
6. Rigid body (RIGU) restrains
 All non-hydrogen atoms
 with sigma for 1-2 distances of 0.004 and sigma for 1-3 distances of 0.004
7.a Aromatic/amide H refined with riding coordinates:
 C00G(H00G), C3AA(H3AA), C4(H4), C8AA(H8AA), C10(H10), C7AA(H7AA), C6AA(H6AA),
 C7(H7), C9(H9), C12(H12), C9AA(H9AA), C19(H19)
7.b Fitted hexagon refined as free rotating group:
 C3(C4,C8AA,C5AA,C10,C7AA), C1BA(C6AA,C7,C2AA,C9,C12)
;
_olex2_submission_special_instructions 'No special instructions were received'

loop_
_space_group_symop_operation_xyz
'x, y, z'
'-y+1/2, x+1/2, z+1/2'
'-x, -y, z'
'y+1/2, -x+1/2, z+1/2'
'x+1/2, -z+1/2, y+1/2'
'x, -y, -z'
'x+1/2, z+1/2, -y+1/2'
'z+1/2, y+1/2, -x+1/2'
'-x, y, -z'
'-z+1/2, y+1/2, x+1/2'
'z, x, y'
'y, z, x'
'-y, -z, x'
'z, -x, -y'
'-y, z, -x'
'-z, -x, y'
'-z, x, -y'
'y, -z, -x'
'y+1/2, x+1/2, -z+1/2'
'-y+1/2, -x+1/2, -z+1/2'
'-x+1/2, z+1/2, y+1/2'
'-x+1/2, -z+1/2, -y+1/2'
'z+1/2, -y+1/2, x+1/2'
'-z+1/2, -y+1/2, -x+1/2'
'-x, -y, -z'
'y-1/2, -x-1/2, -z-1/2'
'x, y, -z'
'-y-1/2, x-1/2, -z-1/2'
'-x-1/2, z-1/2, -y-1/2'
'-x, y, z'
'-x-1/2, -z-1/2, y-1/2'
'-z-1/2, -y-1/2, x-1/2'
'x, -y, z'
'z-1/2, -y-1/2, -x-1/2'
'-z, -x, -y'
'-y, -z, -x'
'y, z, -x'
'-z, x, y'
'y, -z, x'
'z, x, -y'
'z, -x, y'
'-y, z, x'
'-y-1/2, -x-1/2, z-1/2'
'y-1/2, x-1/2, z-1/2'
'x-1/2, -z-1/2, -y-1/2'
'x-1/2, z-1/2, y-1/2'
'-z-1/2, y-1/2, -x-1/2'
'z-1/2, y-1/2, x-1/2'

loop_
_atom_site_label
_atom_site_type_symbol
_atom_site_fract_x
_atom_site_fract_y
_atom_site_fract_z
_atom_site_U_iso_or_equiv
_atom_site_adp_type
_atom_site_occupancy
_atom_site_site_symmetry_order
_atom_site_calc_flag
_atom_site_refinement_flags_posn
_atom_site_refinement_flags_adp
_atom_site_refinement_flags_occupancy
Zr00 Zr 0.45785(2) 0.2500 0.04215(2) 0.0399(3) Uani 1 2 d S TU P
Zr1 Zr 0.5000 0.19011(3) 0.0000 0.0418(4) Uani 1 4 d S TU P
Zr03 Zr 0.03314(6) 0.03314(6) -0.03314(6) 0.261(2) Uani 1 3 d S TU P
O004 O 0.5000 0.28329(15) 0.04803(14) 0.0515(15) Uani 1 2 d S TU P
O005 O 0.43873(11) 0.29619(12) 0.06014(12) 0.0626(13) Uani 1 1 d . U .
O006 O 0.47277(12) 0.24800(12) 0.09341(11) 0.0652(13) Uani 1 1 d . U .
O007 O 0.0282(3) 0.0000 -0.0505(3) 0.170(4) Uani 1 2 d S TU P
O008 O 0.46837(11) 0.16440(13) -0.03408(13) 0.0719(15) Uani 1 1 d . U .
O009 O 0.5000 0.22480(14) 0.03495(13) 0.0432(14) Uani 1 2 d S TU P
C00B C 0.5000 0.2353(3) 0.1413(2) 0.070(3) Uani 1 2 d S TU P
C00C C 0.5000 0.2441(2) 0.1076(2) 0.058(2) Uani 1 2 d S TU P
C00G C 0.4717(2) 0.2200(2) 0.18886(19) 0.091(3) Uani 1 1 d . U .
H00G H 0.4517 0.2163 0.1994 0.109 Uiso 1 1 calc R . .
C00H C 0.3094(3) 0.0000 -0.1942(3) 0.080(3) Uani 1 2 d S TU P
C00J C 0.5000 0.2157(3) 0.2061(3) 0.093(4) Uani 1 2 d S TU P
C00K C 0.5000 0.2073(4) 0.2389(3) 0.114(5) Uani 1 2 d S TU P
C3AA C 0.4714(2) 0.2294(2) 0.15711(19) 0.089(3) Uani 1 1 d . U .
H3AA H 0.4515 0.2318 0.1461 0.107 Uiso 1 1 calc R . .
C3 C 0.3730(2) 0.07846(19) -0.1197(2) 0.125(3) Uani 1 1 d . U .
C4 C 0.38287(17) 0.0612(2) -0.1466(2) 0.197(6) Uani 1 1 d G U .
H4 H 0.4033 0.0654 -0.1561 0.237 Uiso 1 1 calc R . .
C8AA C 0.3629(2) 0.0377(2) -0.15974(19) 0.206(7) Uani 1 1 d G U .
H8AA H 0.3697 0.0259 -0.1781 0.248 Uiso 1 1 calc R . .
C5AA C 0.3330(2) 0.0315(2) -0.1459(2) 0.122(3) Uani 1 1 d G U .
C10 C 0.32314(18) 0.0488(3) -0.1190(2) 0.234(7) Uani 1 1 d G U .
H10 H 0.3027 0.0445 -0.1096 0.281 Uiso 1 1 calc R . .
C7AA C 0.3431(2) 0.0723(2) -0.1059(2) 0.260(8) Uani 1 1 d G U .
H7AA H 0.3363 0.0841 -0.0875 0.312 Uiso 1 1 calc R . .
C0AA C 0.2832(4) 0.0000 -0.1423(3) 0.094(3) Uani 1 2 d S TU P
C1BA C 0.39438(15) 0.10334(14) -0.10594(16) 0.103(3) Uani 1 1 d . U .
C6AA C 0.38794(14) 0.13581(16) -0.11099(16) 0.123(4) Uani 1 1 d G U .
H6AA H 0.3712 0.1421 -0.1253 0.148 Uiso 1 1 calc R . .
C7 C 0.40593(16) 0.15912(12) -0.09506(17) 0.121(4) Uani 1 1 d G U .
H7 H 0.4015 0.1813 -0.0985 0.145 Uiso 1 1 calc R . .
C2AA C 0.43037(14) 0.14997(14) -0.07409(15) 0.087(2) Uani 1 1 d G U .
C9 C 0.43682(14) 0.11751(15) -0.06904(16) 0.127(4) Uani 1 1 d G U .
H9 H 0.4535 0.1113 -0.0547 0.152 Uiso 1 1 calc R . .
C12 C 0.41883(17) 0.09419(12) -0.08496(18) 0.133(4) Uani 1 1 d G U .
H12 H 0.4232 0.0720 -0.0815 0.160 Uiso 1 1 calc R . .
C4AA C 0.44801(18) 0.1750(2) -0.0553(2) 0.069(2) Uani 1 1 d . U .
C1AA C 0.3152(3) 0.0000 -0.1582(3) 0.084(3) Uani 1 2 d S TU P
C1 C 0.2185(6) 0.0000 -0.1146(7) 0.217(9) Uani 1 2 d S TU P
C2 C 0.1864(6) 0.0000 -0.0972(7) 0.214(8) Uani 1 2 d S TU P
O3 O 0.0787(4) 0.0254(4) -0.0551(5) 0.288(6) Uani 1 1 d . U .
C8 C 0.0914(10) 0.0000 -0.0601(11) 0.282(10) Uani 1 2 d DS TU P
C20 C 0.1243(9) 0.0000 -0.0745(9) 0.263(10) Uani 1 2 d DS TU P
C13 C 0.2616(4) 0.0243(3) -0.1406(5) 0.237(7) Uani 1 1 d . U .
C9AA C 0.1344(5) -0.0283(5) -0.0883(5) 0.280(8) Uani 1 1 d . U .
H9AA H 0.1212 -0.0468 -0.0907 0.336 Uiso 1 1 calc R . .
C17 C 0.2293(4) 0.0247(4) -0.1254(5) 0.262(8) Uani 1 1 d . U .
C19 C 0.1713(5) -0.0265(4) -0.1001(5) 0.265(8) Uani 1 1 d . U .
H19 H 0.1816 -0.0449 -0.1089 0.319 Uiso 1 1 calc R . .
C0BA C 0.4754(3) 0.2039(5) 0.2574(3) 0.211(7) Uani 1 1 d . U .
C2BA C 0.4745(3) 0.1915(6) 0.2882(3) 0.242(9) Uani 1 1 d . U .

loop_
_atom_site_aniso_label
_atom_site_aniso_U_11
_atom_site_aniso_U_22
_atom_site_aniso_U_33
_atom_site_aniso_U_23
_atom_site_aniso_U_13
_atom_site_aniso_U_12
Zr00 0.0347(4) 0.0504(6) 0.0347(4) 0.0041(3) 0.0008(4) 0.0041(3)
Zr1 0.0288(7) 0.0490(8) 0.0476(8) 0.000 0.000 0.000
Zr03 0.261(2) 0.261(2) 0.261(2) 0.0369(19) 0.0369(19) -0.0369(19)
O004 0.055(4) 0.060(4) 0.040(4) -0.010(3) 0.000 0.000
O005 0.065(3) 0.057(3) 0.066(3) -0.004(3) -0.004(2) 0.007(2)
O006 0.071(3) 0.078(3) 0.047(3) 0.000(2) 0.000(2) 0.002(3)
O007 0.206(9) 0.215(8) 0.089(7) 0.000 0.073(7) 0.000
O008 0.044(3) 0.085(4) 0.087(4) -0.022(3) -0.012(2) -0.003(3)
O009 0.035(3) 0.055(3) 0.039(3) 0.007(2) 0.000 0.000
C00B 0.068(6) 0.096(8) 0.046(4) 0.016(5) 0.000 0.000
C00C 0.066(5) 0.068(7) 0.040(4) 0.008(4) 0.000 0.000
C00G 0.067(5) 0.150(8) 0.057(4) 0.036(5) 0.006(3) 0.009(5)
C00H 0.112(9) 0.059(7) 0.069(5) 0.000 -0.032(5) 0.000
C00J 0.070(6) 0.144(11) 0.065(5) 0.048(6) 0.000 0.000
C00K 0.073(7) 0.206(14) 0.063(6) 0.064(7) 0.000 0.000
C3AA 0.074(5) 0.139(8) 0.055(4) 0.034(5) 0.009(3) 0.005(5)
C3 0.135(7) 0.130(7) 0.110(7) -0.030(5) -0.013(5) -0.057(6)
C4 0.198(9) 0.219(11) 0.174(10) -0.105(9) 0.045(8) -0.129(8)
C8AA 0.197(9) 0.241(12) 0.181(10) -0.118(9) 0.052(8) -0.132(8)
C5AA 0.132(7) 0.141(7) 0.092(6) -0.034(5) -0.017(5) -0.048(6)
C10 0.204(10) 0.287(13) 0.211(11) -0.161(10) 0.070(8) -0.152(9)
C7AA 0.218(9) 0.324(15) 0.237(12) -0.182(11) 0.080(9) -0.173(10)
C0AA 0.101(6) 0.076(7) 0.107(8) 0.000 -0.009(6) 0.000
C1BA 0.098(6) 0.100(5) 0.112(7) -0.026(5) -0.031(5) -0.013(4)
C6AA 0.113(7) 0.103(5) 0.153(9) -0.020(5) -0.063(6) -0.015(5)
C7 0.117(7) 0.096(5) 0.150(8) -0.016(5) -0.065(6) -0.007(5)
C2AA 0.070(5) 0.094(5) 0.099(6) -0.016(4) -0.022(4) -0.009(4)
C9 0.136(8) 0.094(5) 0.150(9) -0.021(5) -0.074(7) -0.004(5)
C12 0.124(7) 0.101(5) 0.175(9) -0.026(6) -0.071(7) -0.009(5)
C4AA 0.039(4) 0.095(5) 0.073(5) -0.015(4) 0.002(3) -0.003(4)
C1AA 0.082(6) 0.104(6) 0.067(6) 0.000 -0.037(5) 0.000
C1 0.139(11) 0.122(12) 0.39(2) 0.000 0.079(12) 0.000
C2 0.125(11) 0.135(13) 0.38(2) 0.000 0.065(13) 0.000
O3 0.241(8) 0.267(13) 0.355(16) 0.046(10) 0.111(9) -0.034(7)
C8 0.248(13) 0.298(16) 0.30(2) 0.000 0.037(14) 0.000
C20 0.229(13) 0.271(17) 0.29(2) 0.000 0.028(13) 0.000
C13 0.151(8) 0.104(8) 0.46(2) 0.045(10) 0.104(10) 0.028(6)
C9AA 0.194(11) 0.255(15) 0.39(2) -0.018(12) 0.089(12) -0.066(8)
C17 0.151(9) 0.133(11) 0.50(2) 0.028(10) 0.127(11) 0.018(7)
C19 0.198(11) 0.181(13) 0.42(2) -0.024(11) 0.089(12) -0.061(7)
C0BA 0.083(7) 0.46(2) 0.089(7) 0.115(9) 0.007(5) 0.002(9)
C2BA 0.078(8) 0.55(2) 0.096(7) 0.160(11) 0.000(6) -0.006(12)

loop_
_atom_type_symbol
_atom_type_description
_atom_type_scat_dispersion_real
_atom_type_scat_dispersion_imag
_atom_type_scat_source
C C 0.0033 0.0016 'International Tables Vol C Tables 4.2.6.8 and 6.1.1.4'
H H 0.0000 0.0000 'International Tables Vol C Tables 4.2.6.8 and 6.1.1.4'
O O 0.0106 0.0060 'International Tables Vol C Tables 4.2.6.8 and 6.1.1.4'
Zr Zr -2.9673 0.5597 'International Tables Vol C Tables 4.2.6.8 and 6.1.1.4'

loop_
_geom_angle_atom_site_label_1
_geom_angle_atom_site_label_2
_geom_angle_atom_site_label_3
_geom_angle
_geom_angle_site_symmetry_1
_geom_angle_site_symmetry_3
Zr00 Zr00 Zr00 90.0 27 30_655
Zr00 Zr00 Zr1 60.081(10) 27 32_665
Zr00 Zr00 Zr1 60.081(10) 27 .
Zr00 Zr00 Zr1 60.081(10) 30_655 .
Zr00 Zr00 Zr1 60.081(10) 30_655 32_665
Zr1 Zr00 Zr1 90.28(4) . 32_665
O004 Zr00 Zr00 96.26(15) 32_665 30_655
O004 Zr00 Zr00 38.73(12) 32_665 27
O004 Zr00 Zr00 38.73(12) . 30_655
O004 Zr00 Zr00 96.26(15) . 27
O004 Zr00 Zr1 39.52(15) 32_665 .
O004 Zr00 Zr1 39.52(15) . 32_665
O004 Zr00 Zr1 95.85(13) 32_665 32_665
O004 Zr00 Zr1 95.85(13) . .
O004 Zr00 O004 123.3(3) 32_665 .
O005 Zr00 Zr00 109.79(13) 24 30_655
O005 Zr00 Zr00 111.10(13) 24 27
O005 Zr00 Zr00 109.79(13) . 27
O005 Zr00 Zr00 111.10(13) . 30_655
O005 Zr00 Zr1 164.72(14) 24 32_665
O005 Zr00 Zr1 74.47(14) . 32_665
O005 Zr00 Zr1 164.72(14) . .
O005 Zr00 Zr1 74.47(14) 24 .
O005 Zr00 O004 139.51(19) 24 .
O005 Zr00 O004 73.04(17) 24 32_665
O005 Zr00 O004 73.04(17) . .
O005 Zr00 O004 139.51(19) . 32_665
O005 Zr00 O005 120.8(3) 24 .
O005 Zr00 O006 73.54(18) . 24
O005 Zr00 O006 73.54(18) 24 .
O005 Zr00 O006 78.94(18) 24 24
O005 Zr00 O006 78.94(18) . .
O006 Zr00 Zr00 163.64(13) 24 30_655
O006 Zr00 Zr00 73.79(13) 24 27
O006 Zr00 Zr00 73.79(13) . 30_655
O006 Zr00 Zr00 163.64(13) . 27
O006 Zr00 Zr1 108.23(13) . .
O006 Zr00 Zr1 111.46(13) . 32_665
O006 Zr00 Zr1 108.23(13) 24 32_665
O006 Zr00 Zr1 111.46(13) 24 .
O006 Zr00 O004 139.11(18) . 32_665
O006 Zr00 O004 72.6(2) . .
O006 Zr00 O004 72.6(2) 24 32_665
O006 Zr00 O004 139.10(18) 24 .
O006 Zr00 O006 122.5(3) 24 .
O009 Zr00 Zr00 81.66(15) 32_665 30_655
O009 Zr00 Zr00 31.88(14) 32_665 27
O009 Zr00 Zr00 81.66(15) . 27
O009 Zr00 Zr00 31.88(14) . 30_655
O009 Zr00 Zr1 82.18(15) . 32_665
O009 Zr00 Zr1 31.15(15) . .
O009 Zr00 Zr1 82.18(15) 32_665 .
O009 Zr00 Zr1 31.15(14) 32_665 32_665
O009 Zr00 O004 70.50(19) 32_665 32_665
O009 Zr00 O004 70.50(19) . .
O009 Zr00 O004 70.5(2) . 32_665
O009 Zr00 O004 70.5(2) 32_665 .
O009 Zr00 O005 142.77(19) . .
O009 Zr00 O005 84.2(2) . 24
O009 Zr00 O005 142.77(19) 32_665 24
O009 Zr00 O005 84.2(2) 32_665 .
O009 Zr00 O006 83.3(2) 32_665 24
O009 Zr00 O006 142.50(19) 32_665 .
O009 Zr00 O006 142.49(19) . 24
O009 Zr00 O006 83.3(2) . .
O009 Zr00 O009 90.7(3) 32_665 .
Zr00 Zr1 Zr00 59.84(2) 30_655 9_655
Zr00 Zr1 Zr00 59.84(2) . 30_655
Zr00 Zr1 Zr00 89.73(4) . 9_655
Zr00 Zr1 Zr00 59.84(2) 9_655 27
Zr00 Zr1 Zr00 59.84(2) . 27
Zr00 Zr1 Zr00 89.73(4) 30_655 27
O004 Zr1 Zr00 38.76(9) 32_665 .
O004 Zr1 Zr00 95.33(13) 34_666 .
O004 Zr1 Zr00 95.33(13) 32_665 9_655
O004 Zr1 Zr00 38.76(9) 34_666 30_655
O004 Zr1 Zr00 38.76(9) 34_666 9_655
O004 Zr1 Zr00 95.33(13) 32_665 30_655
O004 Zr1 Zr00 95.33(13) 34_666 27
O004 Zr1 Zr00 38.76(9) 32_665 27
O004 Zr1 O004 122.0(3) 34_666 32_665
O008 Zr1 Zr00 111.46(13) 9_655 9_655
O008 Zr1 Zr00 163.71(16) 9_655 27
O008 Zr1 Zr00 111.46(13) . .
O008 Zr1 Zr00 111.46(13) 30_655 30_655
O008 Zr1 Zr00 111.46(13) 27 27
O008 Zr1 Zr00 108.66(15) 27 30_655
O008 Zr1 Zr00 74.10(15) . 27
O008 Zr1 Zr00 163.71(16) . 30_655
O008 Zr1 Zr00 108.66(15) 30_655 27
O008 Zr1 Zr00 74.10(15) 9_655 30_655
O008 Zr1 Zr00 108.66(15) . 9_655
O008 Zr1 Zr00 108.66(15) 9_655 .
O008 Zr1 Zr00 74.10(15) 30_655 9_655
O008 Zr1 Zr00 163.71(16) 27 9_655
O008 Zr1 Zr00 74.10(15) 27 .
O008 Zr1 Zr00 163.71(16) 30_655 .
O008 Zr1 O004 139.05(14) . 34_666
O008 Zr1 O004 139.05(14) 9_655 32_665
O008 Zr1 O004 73.36(17) 27 32_665
O008 Zr1 O004 73.36(17) 30_655 34_666
O008 Zr1 O004 139.05(14) 30_655 32_665
O008 Zr1 O004 139.05(14) 27 34_666
O008 Zr1 O004 73.36(17) . 32_665
O008 Zr1 O004 73.36(17) 9_655 34_666
O008 Zr1 O008 79.8(3) . 27
O008 Zr1 O008 79.8(3) 9_655 30_655
O008 Zr1 O008 73.1(3) . 30_655
O008 Zr1 O008 73.1(3) 9_655 27
O008 Zr1 O008 122.1(3) 30_655 27
O008 Zr1 O008 122.1(3) . 9_655
O009 Zr1 Zr00 31.42(5) 27 9_655
O009 Zr1 Zr00 81.65(14) 27 30_655
O009 Zr1 Zr00 31.42(5) 27 27
O009 Zr1 Zr00 31.42(5) . 30_655
O009 Zr1 Zr00 81.65(14) . 27
O009 Zr1 Zr00 31.42(5) . .
O009 Zr1 Zr00 81.64(14) 27 .
O009 Zr1 Zr00 81.65(14) . 9_655
O009 Zr1 O004 70.04(12) 27 34_666
O009 Zr1 O004 70.04(12) . 34_666
O009 Zr1 O004 70.04(12) . 32_665
O009 Zr1 O004 70.04(12) 27 32_665
O009 Zr1 O008 83.4(2) 27 30_655
O009 Zr1 O008 83.4(2) 27 .
O009 Zr1 O008 142.76(14) . 30_655
O009 Zr1 O008 142.76(14) . .
O009 Zr1 O008 83.4(2) . 9_655
O009 Zr1 O008 142.76(14) 27 9_655
O009 Zr1 O008 83.4(2) . 27
O009 Zr1 O008 142.76(14) 27 27
O009 Zr1 O009 90.4(3) . 27
Zr03 Zr03 Zr03 90.0 33 30
Zr03 Zr03 Zr03 90.0 33 27
Zr03 Zr03 Zr03 90.0 27 30
O007 Zr03 Zr03 28.6(4) 38 27
O007 Zr03 Zr03 117.4(4) 36 33
O007 Zr03 Zr03 117.4(4) . 27
O007 Zr03 Zr03 117.4(4) 38 30
O007 Zr03 Zr03 82.5(5) 36 27
O007 Zr03 Zr03 28.6(4) . 33
O007 Zr03 Zr03 82.5(5) . 30
O007 Zr03 Zr03 82.5(5) 38 33
O007 Zr03 Zr03 28.6(4) 36 30
O007 Zr03 O007 110.5(4) . 38
O007 Zr03 O007 110.5(4) . 36
O007 Zr03 O007 110.5(4) 38 36
O007 Zr03 O3 87.0(7) 36 17
O007 Zr03 O3 155.1(7) 38 18
O007 Zr03 O3 77.6(6) . .
O007 Zr03 O3 77.6(6) 38 17
O007 Zr03 O3 77.6(6) 36 18
O007 Zr03 O3 87.0(7) 38 .
O007 Zr03 O3 87.0(7) . 18
O007 Zr03 O3 155.1(7) 36 .
O007 Zr03 O3 155.1(7) . 17
O3 Zr03 Zr03 81.3(4) 17 27
O3 Zr03 Zr03 115.4(6) 18 33
O3 Zr03 Zr03 81.3(4) 18 30
O3 Zr03 Zr03 152.9(6) 18 27
O3 Zr03 Zr03 115.4(6) 17 30
O3 Zr03 Zr03 115.4(6) . 27
O3 Zr03 Zr03 152.9(6) . 30
O3 Zr03 Zr03 152.9(6) 17 33
O3 Zr03 Zr03 81.3(4) . 33
O3 Zr03 O3 79.4(6) 17 .
O3 Zr03 O3 79.4(6) 18 .
O3 Zr03 O3 79.4(6) 17 18
Zr00 O004 Zr00 102.5(2) . 30_655
Zr00 O004 Zr1 101.72(18) . 32_665
Zr00 O004 Zr1 101.72(18) 30_655 32_665
C4AA O005 Zr00 131.3(5) 34_666 .
C00C O006 Zr00 133.7(5) . .
Zr03 O007 Zr03 122.8(8) . 33
C4AA O008 Zr1 131.3(5) . .
Zr00 O009 Zr00 116.2(3) . 30_655
Zr1 O009 Zr00 117.43(16) . 30_655
Zr1 O009 Zr00 117.43(16) . .
C3AA C00B C00C 120.4(5) . .
C3AA C00B C00C 120.4(5) 30_655 .
C3AA C00B C3AA 118.9(11) . 30_655
O006 C00C O006 123.1(9) . 30_655
O006 C00C C00B 118.4(4) . .
O006 C00C C00B 118.4(4) 30_655 .
C00J C00G H00G 118.8 . .
C3AA C00G H00G 118.8 . .
C3AA C00G C00J 122.5(9) . .
C2BA C00H C1AA 124.4(7) 2_544 .
C2BA C00H C1AA 124.4(7) 43_665 .
C2BA C00H C2BA 110.7(14) 2_544 43_665
C00G C00J C00G 115.9(11) . 30_655
C00G C00J C00K 122.0(5) . .
C00G C00J C00K 122.0(5) 30_655 .
C0BA C00K C00J 127.2(7) . .
C0BA C00K C00J 127.2(7) 30_655 .
C0BA C00K C0BA 105.5(14) . 30_655
C00B C3AA H3AA 120.0 . .
C00G C3AA C00B 120.0(9) . .
C00G C3AA H3AA 120.0 . .
C4 C3 C7AA 120.0 . .
C4 C3 C1BA 119.6(6) . .
C7AA C3 C1BA 120.4(6) . .
C3 C4 H4 120.0 . .
C3 C4 C8AA 120.0 . .
C8AA C4 H4 120.0 . .
C4 C8AA H8AA 120.0 . .
C5AA C8AA C4 120.0 . .
C5AA C8AA H8AA 120.0 . .
C8AA C5AA C1AA 115.9(7) . .
C10 C5AA C8AA 120.0 . .
C10 C5AA C1AA 123.0(7) . .
C5AA C10 H10 120.0 . .
C5AA C10 C7AA 120.0 . .
C7AA C10 H10 120.0 . .
C3 C7AA H7AA 120.0 . .
C10 C7AA C3 120.0 . .
C10 C7AA H7AA 120.0 . .
C13 C0AA C1AA 128.1(9) 33 .
C13 C0AA C1AA 128.1(9) . .
C13 C0AA C13 96.8(16) . 33
C6AA C1BA C3 120.2(6) . .
C6AA C1BA C12 120.0 . .
C12 C1BA C3 119.4(6) . .
C1BA C6AA H6AA 120.0 . .
C1BA C6AA C7 120.0 . .
C7 C6AA H6AA 120.0 . .
C6AA C7 H7 120.0 . .
C2AA C7 C6AA 120.0 . .
C2AA C7 H7 120.0 . .
C7 C2AA C9 120.0 . .
C7 C2AA C4AA 119.7(5) . .
C9 C2AA C4AA 120.1(5) . .
C2AA C9 H9 120.0 . .
C12 C9 C2AA 120.0 . .
C12 C9 H9 120.0 . .
C1BA C12 H12 120.0 . .
C9 C12 C1BA 120.0 . .
C9 C12 H12 120.0 . .
O005 C4AA O008 128.7(7) 32_665 .
O005 C4AA C2AA 115.1(7) 32_665 .
O008 C4AA C2AA 116.1(8) . .
C00H C1AA C5AA 113.0(7) . .
C00H C1AA C5AA 113.0(10) . 33
C5AA C1AA C5AA 111.1(13) 33 .
C0AA C1AA C00H 107.2(10) . .
C0AA C1AA C5AA 106.1(7) . .
C0AA C1AA C5AA 106.1(10) . 33
C17 C1 C2 120.4(15) . .
C17 C1 C2 120.4(15) 33 .
C17 C1 C17 116(3) 33 .
C19 C2 C1 112.9(17) 33 .
C19 C2 C1 112.9(17) . .
C19 C2 C19 120(3) 33 .
C8 O3 Zr03 127(2) . .
O3 C8 O3 124(4) . 33
O3 C8 C20 118(2) . .
O3 C8 C20 118(2) 33 .
C9AA C20 C8 117(2) . .
C9AA C20 C8 117(2) 33 .
C9AA C20 C9AA 118(4) . 33
C0AA C13 C13 41.6(8) . 33
C0AA C13 C17 128.9(14) . .
C17 C13 C13 90.5(8) . 33
C20 C9AA H9AA 123.9 . .
C20 C9AA C19 112(3) . .
C19 C9AA H9AA 123.9 . .
C1 C17 C13 119.2(19) . .
C2 C19 C9AA 119(2) . .
C2 C19 H19 120.6 . .
C9AA C19 H19 120.6 . .
C00K C0BA C2BA 127.8(12) . .
C00H C2BA C0BA 121.1(12) 4 .

loop_
_geom_bond_atom_site_label_1
_geom_bond_atom_site_label_2
_geom_bond_distance
_geom_bond_site_symmetry_2
Zr00 Zr00 3.4992(12) 27
Zr00 Zr00 3.4992(12) 30_655
Zr00 Zr1 3.5076(11) 32_665
Zr00 Zr1 3.5076(11) .
Zr00 O004 2.243(4) 32_665
Zr00 O004 2.243(4) .
Zr00 O005 2.206(5) 24
Zr00 O005 2.206(5) .
Zr00 O006 2.218(5) .
Zr00 O006 2.218(5) 24
Zr00 O009 2.060(3) .
Zr00 O009 2.060(3) 32_665
Zr1 Zr00 3.5077(11) 27
Zr1 Zr00 3.5077(11) 9_655
Zr1 Zr00 3.5077(11) 30_655
Zr1 O004 2.280(6) 34_666
Zr1 O004 2.280(6) 32_665
Zr1 O008 2.206(5) 30_655
Zr1 O008 2.206(5) .
Zr1 O008 2.206(5) 9_655
Zr1 O008 2.206(5) 27
Zr1 O009 2.044(6) .
Zr1 O009 2.044(6) 27
Zr03 Zr03 2.751(5) 30
Zr03 Zr03 2.751(5) 27
Zr03 Zr03 2.751(5) 33
Zr03 O007 1.567(6) 36
Zr03 O007 1.567(6) .
Zr03 O007 1.567(6) 38
Zr03 O3 2.124(12) 17
Zr03 O3 2.124(12) .
Zr03 O3 2.124(12) 18
O004 Zr00 2.243(4) 30_655
O004 Zr1 2.279(6) 32_665
O005 C4AA 1.268(9) 34_666
O006 C00C 1.286(6) .
O007 Zr03 1.567(6) 33
O008 C4AA 1.298(9) .
O009 Zr00 2.060(3) 30_655
C00B C00C 1.445(13) .
C00B C3AA 1.378(9) 30_655
C00B C3AA 1.378(9) .
C00C O006 1.286(6) 30_655
C00G H00G 0.9500 .
C00G C00J 1.387(10) .
C00G C3AA 1.374(10) .
C00H C1AA 1.514(15) .
C00H C2BA 1.286(13) 2_544
C00H C2BA 1.286(13) 43_665
C00J C00G 1.387(10) 30_655
C00J C00K 1.408(16) .
C00K C0BA 1.285(12) .
C00K C0BA 1.285(12) 30_655
C3AA H3AA 0.9500 .
C3 C4 1.3900 .
C3 C7AA 1.3900 .
C3 C1BA 1.478(6) .
C4 H4 0.9500 .
C4 C8AA 1.3900 .
C8AA H8AA 0.9500 .
C8AA C5AA 1.3900 .
C5AA C10 1.3900 .
C5AA C1AA 1.586(8) .
C10 H10 0.9500 .
C10 C7AA 1.3900 .
C7AA H7AA 0.9500 .
C0AA C1AA 1.483(18) .
C0AA C13 1.350(15) .
C0AA C13 1.351(15) 33
C1BA C6AA 1.3900 .
C1BA C12 1.3900 .
C6AA H6AA 0.9500 .
C6AA C7 1.3900 .
C7 H7 0.9500 .
C7 C2AA 1.3900 .
C2AA C9 1.3900 .
C2AA C4AA 1.490(9) .
C9 H9 0.9500 .
C9 C12 1.3900 .
C12 H12 0.9500 .
C4AA O005 1.268(9) 32_665
C1AA C5AA 1.586(10) 33
C1 C2 1.52(3) .
C1 C17 1.205(19) 33
C1 C17 1.205(19) .
C2 C19 1.271(17) 33
C2 C19 1.271(17) .
O3 C8 1.20(2) .
C8 O3 1.20(2) 33
C8 C20 1.489(18) .
C20 C9AA 1.37(2) .
C20 C9AA 1.37(2) 33
C13 C13 2.02(3) 33
C13 C17 1.483(19) .
C9AA H9AA 0.9500 .
C9AA C19 1.61(2) .
C19 H19 0.9500 .
C0BA C2BA 1.382(14) .
C2BA C00H 1.286(13) 4

loop_
_geom_torsion_atom_site_label_1
_geom_torsion_atom_site_label_2
_geom_torsion_atom_site_label_3
_geom_torsion_atom_site_label_4
_geom_torsion
_geom_torsion_site_symmetry_1
_geom_torsion_site_symmetry_4
Zr00 O006 C00C O006 17.5(16) . 30_655
Zr00 O006 C00C C00B -163.3(7) . .
Zr1 O008 C4AA O005 -3.1(13) . 32_665
Zr1 O008 C4AA C2AA -179.4(4) . .
Zr03 Zr03 O007 Zr03 -17.8(11) 27 33
Zr03 Zr03 O007 Zr03 -103.9(9) 30 33
Zr03 O3 C8 O3 5(8) . 33
Zr03 O3 C8 C20 -177(2) . .
O007 Zr03 O007 Zr03 12.6(12) 38 33
O007 Zr03 O007 Zr03 -110.0(4) 36 33
C00C C00B C3AA C00G 177.9(10) . .
C00G C00J C00K C0BA -3(3) . .
C00G C00J C00K C0BA -177.2(19) . 30_655
C00G C00J C00K C0BA 177.2(19) 30_655 .
C00G C00J C00K C0BA 3(3) 30_655 30_655
C00J C00G C3AA C00B -0.8(15) . .
C00J C00K C0BA C2BA 170(2) . .
C00K C0BA C2BA C00H 21(4) . 4
C3AA C00B C00C O006 3.9(16) . .
C3AA C00B C00C O006 -176.9(9) . 30_655
C3AA C00B C00C O006 -3.9(16) 30_655 30_655
C3AA C00B C00C O006 176.9(9) 30_655 .
C3AA C00B C3AA C00G 4.7(18) 30_655 .
C3AA C00G C00J C00G -3.0(19) . 30_655
C3AA C00G C00J C00K 177.5(14) . .
C3 C4 C8AA C5AA 0.0 . .
C3 C1BA C6AA C7 172.7(7) . .
C3 C1BA C12 C9 -172.8(7) . .
C4 C3 C7AA C10 0.0 . .
C4 C3 C1BA C6AA 104.4(7) . .
C4 C3 C1BA C12 -82.8(8) . .
C4 C8AA C5AA C10 0.0 . .
C4 C8AA C5AA C1AA -168.4(8) . .
C8AA C5AA C10 C7AA 0.0 . .
C8AA C5AA C1AA C00H -58.2(11) . .
C8AA C5AA C1AA C5AA 69.9(12) . 33
C8AA C5AA C1AA C0AA -175.3(7) . .
C5AA C10 C7AA C3 0.0 . .
C10 C5AA C1AA C00H 133.8(9) . .
C10 C5AA C1AA C5AA -98.1(11) . 33
C10 C5AA C1AA C0AA 16.7(11) . .
C7AA C3 C4 C8AA 0.0 . .
C7AA C3 C1BA C6AA -75.6(8) . .
C7AA C3 C1BA C12 97.2(7) . .
C0AA C13 C17 C1 -6(3) . .
C1BA C3 C4 C8AA 179.9(8) . .
C1BA C3 C7AA C10 -179.9(8) . .
C1BA C6AA C7 C2AA 0.0 . .
C6AA C1BA C12 C9 0.0 . .
C6AA C7 C2AA C9 0.0 . .
C6AA C7 C2AA C4AA -175.6(6) . .
C7 C2AA C9 C12 0.0 . .
C7 C2AA C4AA O005 -3.0(9) . 32_665
C7 C2AA C4AA O008 173.8(5) . .
C2AA C9 C12 C1BA 0.0 . .
C9 C2AA C4AA O005 -178.6(5) . 32_665
C9 C2AA C4AA O008 -1.8(9) . .
C12 C1BA C6AA C7 0.0 . .
C4AA C2AA C9 C12 175.6(7) . .
C1AA C5AA C10 C7AA 167.5(9) . .
C1AA C0AA C13 C13 152(2) . 33
C1AA C0AA C13 C17 178.9(15) . .
C1 C2 C19 C9AA -169.5(19) . .
C2 C1 C17 C13 177(2) . .
O3 Zr03 O007 Zr03 174.4(9) 18 33
O3 Zr03 O007 Zr03 117.8(15) 17 33
O3 Zr03 O007 Zr03 94.6(11) . 33
O3 C8 C20 C9AA -162(4) . .
O3 C8 C20 C9AA -16(6) . 33
O3 C8 C20 C9AA 16(6) 33 .
O3 C8 C20 C9AA 162(4) 33 33
C8 C20 C9AA C19 -175(3) . .
C20 C9AA C19 C2 -3(2) . .
C13 C0AA C1AA C00H 71.7(16) 33 .
C13 C0AA C1AA C00H -71.7(16) . .
C13 C0AA C1AA C5AA -167.3(16) 33 .
C13 C0AA C1AA C5AA 49.2(19) . .
C13 C0AA C1AA C5AA 167.3(17) . 33
C13 C0AA C1AA C5AA -49(2) 33 33
C13 C0AA C13 C17 27(3) 33 .
C13 C13 C17 C1 12(2) 33 .
C9AA C20 C9AA C19 39(4) 33 .
C17 C1 C2 C19 -10(4) 33 .
C17 C1 C2 C19 150(3) . .
C17 C1 C2 C19 10(4) . 33
C17 C1 C2 C19 -150(3) 33 33
C17 C1 C17 C13 -23(4) 33 .
C19 C2 C19 C9AA -33(4) 33 .
C0BA C00K C0BA C2BA -15(4) 30_655 .
C2BA C00H C1AA C5AA 149.3(17) 2_544 .
C2BA C00H C1AA C5AA -22(2) 43_665 .
C2BA C00H C1AA C5AA 22(2) 2_544 33
C2BA C00H C1AA C5AA -149.3(18) 43_665 33
C2BA C00H C1AA C0AA 94.2(18) 43_665 .
C2BA C00H C1AA C0AA -94.2(18) 2_544 .
